data_4062284
loop_
_publ_author_name
'Ionkin, Alex S.'
'Marshall, William J.'

_publ_section_title
;
 Synthesis and Unusual Thermal Behavior of (Lithium phosphino/amino)
 Difluorosilanes
;
_journal_issue 20
_journal_name_full Organometallics
_journal_page_first 4136
_journal_page_last 4144
_journal_paper_doi 10.1021/om0304412
_journal_volume 22
_journal_year 2003
_chemical_formula_sum 'C24 H26'
_chemical_formula_weight 314.45
_space_group_IT_number 2
_symmetry_cell_setting triclinic
_symmetry_space_group_name_Hall '-P 1'
_symmetry_space_group_name_H-M 'P -1'
_cell_angle_alpha 98.155(4)
_cell_angle_beta 95.820(2)
_cell_angle_gamma 106.658(3)
_cell_formula_units_Z 4
_cell_length_a 9.0526(13)
_cell_length_b 11.7904(14)
_cell_length_c 18.551(3)
_cell_measurement_temperature 293(2)
_cell_volume 1856.6(5)
_diffrn_ambient_temperature 293(2)
_exptl_crystal_density_diffrn 1.125
_cod_depositor_comments
;
The following automatic conversions were performed:
'_symmetry_cell_setting' value 'Triclinic' changed to 'triclinic'
according to '/home/saulius/struct/CIF-dictionaries/cif_core.dic'
dictionary named 'cif_core.dic' version 2.4.1 from 2010-06-29.

Automatic conversion script
Id: cif_fix_enum 1527 2010-12-29 10:47:43Z saulius 
;
_cod_database_code 4062284

loop_
_symmetry_equiv_pos_as_xyz
'x, y, z'
'-x, -y, -z'

loop_
_atom_site_label
_atom_site_type_symbol
_atom_site_fract_x
_atom_site_fract_y
_atom_site_fract_z
_atom_site_U_iso_or_equiv
_atom_site_adp_type
_atom_site_occupancy
_atom_site_symmetry_multiplicity
_atom_site_calc_flag
_atom_site_refinement_flags
_atom_site_disorder_assembly
_atom_site_disorder_group
C1_1 C 0.2701(4) 0.6619(3) 0.3347(2) 0.0415(11) Uani 1 1 d . . .
H1A_1 H 0.2300 0.7137 0.3112 0.050 Uiso 1 1 calc R . .
C2_1 C 0.2235(4) 0.6355(3) 0.4014(2) 0.0389(10) Uani 1 1 d . . .
C3_1 C 0.2855(5) 0.5595(4) 0.4357(2) 0.0467(11) Uani 1 1 d . . .
H3A_1 H 0.2576 0.5422 0.4807 0.056 Uiso 1 1 calc R . .
C4_1 C 0.3884(5) 0.5089(4) 0.4041(2) 0.0494(12) Uani 1 1 d . . .
H4A_1 H 0.4275 0.4565 0.4275 0.059 Uiso 1 1 calc R . .
C5_1 C 0.4343(4) 0.5353(3) 0.3377(2) 0.0440(11) Uani 1 1 d . . .
H5A_1 H 0.5046 0.5014 0.3170 0.053 Uiso 1 1 calc R . .
C6_1 C 0.3750(4) 0.6124(3) 0.3025(2) 0.0406(11) Uani 1 1 d . . .
C7_1 C 0.1077(4) 0.6872(4) 0.4337(2) 0.0391(11) Uani 1 1 d . . .
C8_1 C 0.1539(4) 0.8031(4) 0.4737(2) 0.0401(11) Uani 1 1 d . . .
C9_1 C 0.0413(5) 0.8490(4) 0.5032(2) 0.0468(11) Uani 1 1 d . . .
H9A_1 H 0.0726 0.9257 0.5316 0.056 Uiso 1 1 calc R . .
C10_1 C -0.1149(5) 0.7828(4) 0.4910(2) 0.0444(11) Uani 1 1 d . . .
C11_1 C -0.1575(5) 0.6692(4) 0.4506(2) 0.0460(12) Uani 1 1 d . . .
H11A_1 H -0.2624 0.6242 0.4417 0.055 Uiso 1 1 calc R . .
C12_1 C -0.0508(5) 0.6185(4) 0.4225(2) 0.0455(11) Uani 1 1 d . . .
C13_1 C 0.3214(4) 0.8813(3) 0.4865(2) 0.0559(12) Uani 1 1 d . . .
H13A_1 H 0.3886 0.8332 0.4950 0.084 Uiso 1 1 calc R . .
H13B_1 H 0.3383 0.9435 0.5286 0.084 Uiso 1 1 calc R . .
H13C_1 H 0.3441 0.9171 0.4439 0.084 Uiso 1 1 calc R . .
C14_1 C -0.2354(5) 0.8334(4) 0.5224(2) 0.0588(13) Uani 1 1 d . . .
H14A_1 H -0.3051 0.7733 0.5433 0.088 Uiso 1 1 calc R . .
H14B_1 H -0.2935 0.8564 0.4839 0.088 Uiso 1 1 calc R . .
H14C_1 H -0.1841 0.9025 0.5599 0.088 Uiso 1 1 calc R . .
C15_1 C -0.1012(5) 0.4914(4) 0.3815(2) 0.0631(14) Uani 1 1 d . . .
H15A_1 H -0.2127 0.4637 0.3688 0.095 Uiso 1 1 calc R . .
H15B_1 H -0.0689 0.4410 0.4120 0.095 Uiso 1 1 calc R . .
H15C_1 H -0.0544 0.4882 0.3373 0.095 Uiso 1 1 calc R . .
C16_1 C 0.4260(5) 0.6440(4) 0.2316(2) 0.0438(11) Uani 1 1 d . . .
C17_1 C 0.5407(5) 0.7521(4) 0.2318(2) 0.0431(11) Uani 1 1 d . . .
C18_1 C 0.5920(5) 0.7776(4) 0.1658(2) 0.0525(12) Uani 1 1 d . . .
H18A_1 H 0.6692 0.8496 0.1663 0.063 Uiso 1 1 calc R . .
C19_1 C 0.5320(6) 0.6996(5) 0.1000(3) 0.0546(12) Uani 1 1 d . . .
C20_1 C 0.4152(6) 0.5936(4) 0.1005(2) 0.0591(13) Uani 1 1 d . . .
H20A_1 H 0.3727 0.5401 0.0564 0.071 Uiso 1 1 calc R . .
C21_1 C 0.3593(5) 0.5650(4) 0.1655(2) 0.0514(12) Uani 1 1 d . . .
C22_1 C 0.6129(5) 0.8395(4) 0.3023(2) 0.0603(13) Uani 1 1 d . . .
H22A_1 H 0.5323 0.8585 0.3268 0.090 Uiso 1 1 calc R . .
H22B_1 H 0.6816 0.9117 0.2915 0.090 Uiso 1 1 calc R . .
H22C_1 H 0.6710 0.8041 0.3336 0.090 Uiso 1 1 calc R . .
C23_1 C 0.5931(6) 0.7241(4) 0.0294(2) 0.0805(16) Uani 1 1 d . . .
H23A_1 H 0.6127 0.8078 0.0270 0.121 Uiso 1 1 calc R . .
H23B_1 H 0.5174 0.6762 -0.0117 0.121 Uiso 1 1 calc R . .
H23C_1 H 0.6884 0.7038 0.0280 0.121 Uiso 1 1 calc R . .
C24_1 C 0.2317(5) 0.4486(4) 0.1632(2) 0.0752(15) Uani 1 1 d . . .
H24A_1 H 0.2049 0.4038 0.1139 0.113 Uiso 1 1 calc R . .
H24B_1 H 0.1416 0.4661 0.1790 0.113 Uiso 1 1 calc R . .
H24C_1 H 0.2676 0.4020 0.1955 0.113 Uiso 1 1 calc R . .
C25_2 C 0.3071(5) 0.9608(4) 0.17922(19) 0.0437(11) Uani 1 1 d . . .
H25A_2 H 0.3490 0.9122 0.2050 0.052 Uiso 1 1 calc R . .
C26_2 C 0.1521(5) 0.9182(4) 0.1481(2) 0.0396(10) Uani 1 1 d . . .
C27_2 C 0.0923(5) 0.9903(4) 0.1091(2) 0.0473(11) Uani 1 1 d . . .
H27A_2 H -0.0116 0.9631 0.0873 0.057 Uiso 1 1 calc R . .
C28_2 C 0.1848(5) 1.1024(4) 0.1020(2) 0.0496(12) Uani 1 1 d . . .
H28A_2 H 0.1432 1.1500 0.0753 0.060 Uiso 1 1 calc R . .
C29_2 C 0.3388(5) 1.1441(4) 0.1345(2) 0.0443(11) Uani 1 1 d . . .
H29A_2 H 0.3998 1.2204 0.1302 0.053 Uiso 1 1 calc R . .
C30_2 C 0.4035(5) 1.0743(4) 0.1734(2) 0.0377(10) Uani 1 1 d . . .
C31_2 C 0.0501(4) 0.7969(4) 0.1560(2) 0.0429(11) Uani 1 1 d . . .
C32_2 C -0.0108(5) 0.7790(4) 0.2210(2) 0.0453(11) Uani 1 1 d . . .
C33_2 C -0.1096(5) 0.6671(4) 0.2253(3) 0.0548(12) Uani 1 1 d . . .
H33A_2 H -0.1483 0.6558 0.2691 0.066 Uiso 1 1 calc R . .
C34_2 C -0.1527(5) 0.5719(4) 0.1671(3) 0.0592(13) Uani 1 1 d . . .
C35_2 C -0.0902(5) 0.5899(4) 0.1031(3) 0.0628(14) Uani 1 1 d . . .
H35A_2 H -0.1158 0.5266 0.0634 0.075 Uiso 1 1 calc R . .
C36_2 C 0.0112(5) 0.7021(4) 0.0972(2) 0.0535(12) Uani 1 1 d . . .
C37_2 C 0.0281(5) 0.8802(4) 0.2860(2) 0.0601(13) Uani 1 1 d . . .
H37A_2 H 0.1392 0.9115 0.2998 0.090 Uiso 1 1 calc R . .
H37B_2 H -0.0184 0.8506 0.3266 0.090 Uiso 1 1 calc R . .
H37C_2 H -0.0118 0.9429 0.2731 0.090 Uiso 1 1 calc R . .
C38_2 C -0.2664(5) 0.4512(4) 0.1717(3) 0.0844(17) Uani 1 1 d . . .
H38A_2 H -0.2874 0.4508 0.2214 0.127 Uiso 1 1 calc R . .
H38B_2 H -0.2217 0.3883 0.1573 0.127 Uiso 1 1 calc R . .
H38C_2 H -0.3618 0.4380 0.1394 0.127 Uiso 1 1 calc R . .
C39_2 C 0.0805(5) 0.7160(4) 0.0264(2) 0.0715(15) Uani 1 1 d . . .
H39A_2 H 0.0697 0.7876 0.0105 0.107 Uiso 1 1 calc R . .
H39B_2 H 0.0265 0.6473 -0.0111 0.107 Uiso 1 1 calc R . .
H39C_2 H 0.1890 0.7218 0.0350 0.107 Uiso 1 1 calc R . .
C40_2 C 0.5699(4) 1.1165(3) 0.2072(2) 0.0379(10) Uani 1 1 d . . .
C41_2 C 0.6134(5) 1.1575(3) 0.2822(2) 0.0435(11) Uani 1 1 d . . .
C42_2 C 0.7682(5) 1.1939(3) 0.3130(2) 0.0456(11) Uani 1 1 d . . .
H42A_2 H 0.7951 1.2200 0.3636 0.055 Uiso 1 1 calc R . .
C43_2 C 0.8848(5) 1.1925(3) 0.2702(2) 0.0460(11) Uani 1 1 d . . .
C44_2 C 0.8410(5) 1.1522(3) 0.1954(2) 0.0484(11) Uani 1 1 d . . .
H44A_2 H 0.9180 1.1509 0.1660 0.058 Uiso 1 1 calc R . .
C45_2 C 0.6866(5) 1.1138(3) 0.1625(2) 0.0427(11) Uani 1 1 d . . .
C46_2 C 0.4893(5) 1.1664(4) 0.3316(2) 0.0618(13) Uani 1 1 d . . .
H46A_2 H 0.4206 1.2047 0.3094 0.093 Uiso 1 1 calc R . .
H46B_2 H 0.5394 1.2129 0.3791 0.093 Uiso 1 1 calc R . .
H46C_2 H 0.4304 1.0871 0.3371 0.093 Uiso 1 1 calc R . .
C47_2 C 1.0531(4) 1.2339(4) 0.3040(2) 0.0620(13) Uani 1 1 d . . .
H47A_2 H 1.1108 1.1950 0.2738 0.093 Uiso 1 1 calc R . .
H47B_2 H 1.0622 1.2137 0.3523 0.093 Uiso 1 1 calc R . .
H47C_2 H 1.0941 1.3195 0.3077 0.093 Uiso 1 1 calc R . .
C48_2 C 0.6446(5) 1.0692(4) 0.0812(2) 0.0612(13) Uani 1 1 d . . .
H48A_2 H 0.7341 1.0575 0.0614 0.092 Uiso 1 1 calc R . .
H48B_2 H 0.6108 1.1274 0.0583 0.092 Uiso 1 1 calc R . .
H48C_2 H 0.5619 0.9943 0.0718 0.092 Uiso 1 1 calc R . .

loop_
_atom_site_aniso_label
_atom_site_aniso_U_11
_atom_site_aniso_U_22
_atom_site_aniso_U_33
_atom_site_aniso_U_23
_atom_site_aniso_U_13
_atom_site_aniso_U_12
C1_1 0.037(2) 0.042(3) 0.050(3) 0.016(2) 0.010(2) 0.015(2)
C2_1 0.034(2) 0.038(3) 0.046(3) 0.013(2) 0.014(2) 0.007(2)
C3_1 0.049(3) 0.048(3) 0.051(3) 0.020(2) 0.023(2) 0.016(2)
C4_1 0.046(3) 0.054(3) 0.054(3) 0.022(2) 0.013(2) 0.017(2)
C5_1 0.037(3) 0.048(3) 0.055(3) 0.014(2) 0.014(2) 0.019(2)
C6_1 0.037(3) 0.044(3) 0.045(3) 0.014(2) 0.013(2) 0.013(2)
C7_1 0.037(3) 0.044(3) 0.041(2) 0.013(2) 0.0167(19) 0.013(2)
C8_1 0.035(3) 0.049(3) 0.040(2) 0.013(2) 0.013(2) 0.012(2)
C9_1 0.050(3) 0.044(3) 0.048(3) 0.010(2) 0.013(2) 0.014(2)
C10_1 0.045(3) 0.047(3) 0.049(3) 0.015(2) 0.025(2) 0.016(2)
C11_1 0.034(3) 0.048(3) 0.058(3) 0.015(3) 0.016(2) 0.011(2)
C12_1 0.043(3) 0.043(3) 0.053(3) 0.012(2) 0.016(2) 0.013(2)
C13_1 0.042(3) 0.054(3) 0.068(3) 0.002(2) 0.014(2) 0.012(2)
C14_1 0.049(3) 0.071(3) 0.068(3) 0.019(3) 0.028(2) 0.025(2)
C15_1 0.047(3) 0.057(3) 0.080(3) 0.009(3) 0.018(2) 0.007(2)
C16_1 0.041(3) 0.056(3) 0.044(3) 0.018(2) 0.014(2) 0.023(2)
C17_1 0.042(3) 0.056(3) 0.041(3) 0.016(2) 0.018(2) 0.024(2)
C18_1 0.048(3) 0.062(3) 0.060(3) 0.026(3) 0.022(2) 0.024(2)
C19_1 0.065(3) 0.066(4) 0.055(3) 0.027(3) 0.027(3) 0.042(3)
C20_1 0.087(4) 0.074(4) 0.033(3) 0.009(3) 0.014(2) 0.048(3)
C21_1 0.058(3) 0.051(3) 0.050(3) 0.010(3) 0.004(2) 0.025(3)
C22_1 0.064(3) 0.058(3) 0.057(3) 0.017(3) 0.021(2) 0.009(2)
C23_1 0.109(4) 0.110(4) 0.050(3) 0.036(3) 0.040(3) 0.057(3)
C24_1 0.081(4) 0.071(4) 0.065(3) 0.001(3) 0.009(3) 0.016(3)
C25_2 0.048(3) 0.053(3) 0.037(2) 0.009(2) 0.008(2) 0.025(2)
C26_2 0.039(3) 0.045(3) 0.040(3) 0.003(2) 0.010(2) 0.022(2)
C27_2 0.042(3) 0.055(3) 0.049(3) 0.007(2) 0.007(2) 0.023(2)
C28_2 0.051(3) 0.061(3) 0.049(3) 0.020(2) 0.015(2) 0.029(3)
C29_2 0.050(3) 0.047(3) 0.042(3) 0.014(2) 0.016(2) 0.019(2)
C30_2 0.043(3) 0.045(3) 0.032(2) 0.008(2) 0.0164(19) 0.020(2)
C31_2 0.039(3) 0.040(3) 0.049(3) 0.004(2) 0.001(2) 0.015(2)
C32_2 0.039(3) 0.047(3) 0.054(3) 0.008(3) 0.008(2) 0.019(2)
C33_2 0.045(3) 0.050(3) 0.071(3) 0.016(3) 0.009(2) 0.015(3)
C34_2 0.047(3) 0.049(4) 0.081(4) 0.011(3) 0.004(3) 0.016(3)
C35_2 0.052(3) 0.042(3) 0.085(4) -0.012(3) -0.009(3) 0.018(3)
C36_2 0.049(3) 0.059(4) 0.055(3) 0.008(3) 0.002(2) 0.023(3)
C37_2 0.066(3) 0.056(3) 0.058(3) 0.012(3) 0.020(2) 0.013(2)
C38_2 0.071(4) 0.052(3) 0.116(4) 0.021(3) -0.004(3) 0.000(3)
C39_2 0.087(4) 0.065(3) 0.061(3) -0.006(3) 0.005(3) 0.031(3)
C40_2 0.040(3) 0.039(3) 0.037(3) 0.013(2) 0.008(2) 0.012(2)
C41_2 0.042(3) 0.047(3) 0.042(3) 0.007(2) 0.012(2) 0.012(2)
C42_2 0.050(3) 0.046(3) 0.037(2) 0.009(2) 0.011(2) 0.007(2)
C43_2 0.043(3) 0.043(3) 0.051(3) 0.010(2) 0.010(2) 0.009(2)
C44_2 0.046(3) 0.057(3) 0.049(3) 0.009(2) 0.022(2) 0.020(2)
C45_2 0.045(3) 0.050(3) 0.037(3) 0.010(2) 0.011(2) 0.016(2)
C46_2 0.058(3) 0.087(4) 0.040(3) 0.007(2) 0.022(2) 0.019(3)
C47_2 0.041(3) 0.070(3) 0.073(3) 0.014(3) 0.009(2) 0.012(2)
C48_2 0.058(3) 0.087(4) 0.043(3) 0.003(3) 0.020(2) 0.029(3)

loop_
_geom_bond_atom_site_label_1
_geom_bond_atom_site_label_2
_geom_bond_distance
_geom_bond_site_symmetry_2
_geom_bond_publ_flag
C1_1 C6_1 1.391(5) . ?
C1_1 C2_1 1.396(5) . ?
C2_1 C3_1 1.379(5) . ?
C2_1 C7_1 1.489(5) . ?
C3_1 C4_1 1.378(5) . ?
C4_1 C5_1 1.388(5) . ?
C5_1 C6_1 1.385(5) . ?
C6_1 C16_1 1.497(5) . ?
C7_1 C8_1 1.384(5) . ?
C7_1 C12_1 1.409(5) . ?
C8_1 C9_1 1.405(5) . ?
C8_1 C13_1 1.507(5) . ?
C9_1 C10_1 1.382(5) . ?
C10_1 C11_1 1.365(5) . ?
C10_1 C14_1 1.513(5) . ?
C11_1 C12_1 1.381(5) . ?
C12_1 C15_1 1.498(5) . ?
C16_1 C21_1 1.393(5) . ?
C16_1 C17_1 1.394(5) . ?
C17_1 C18_1 1.394(5) . ?
C17_1 C22_1 1.503(5) . ?
C18_1 C19_1 1.376(5) . ?
C19_1 C20_1 1.388(6) . ?
C19_1 C23_1 1.505(5) . ?
C20_1 C21_1 1.402(5) . ?
C21_1 C24_1 1.511(5) . ?
C25_2 C26_2 1.380(5) . ?
C25_2 C30_2 1.398(5) . ?
C26_2 C27_2 1.379(5) . ?
C26_2 C31_2 1.499(5) . ?
C27_2 C28_2 1.379(5) . ?
C28_2 C29_2 1.379(5) . ?
C29_2 C30_2 1.379(5) . ?
C30_2 C40_2 1.484(5) . ?
C31_2 C36_2 1.383(5) . ?
C31_2 C32_2 1.394(5) . ?
C32_2 C33_2 1.384(5) . ?
C32_2 C37_2 1.506(5) . ?
C33_2 C34_2 1.377(5) . ?
C34_2 C35_2 1.383(6) . ?
C34_2 C38_2 1.518(6) . ?
C35_2 C36_2 1.404(6) . ?
C36_2 C39_2 1.522(6) . ?
C40_2 C41_2 1.382(5) . ?
C40_2 C45_2 1.412(5) . ?
C41_2 C42_2 1.378(5) . ?
C41_2 C46_2 1.536(5) . ?
C42_2 C43_2 1.386(5) . ?
C43_2 C44_2 1.378(5) . ?
C43_2 C47_2 1.499(5) . ?
C44_2 C45_2 1.385(5) . ?
C45_2 C48_2 1.496(5) . ?

loop_
_cod_related_entry_id
_cod_related_entry_database
_cod_related_entry_code
1 ChemSpider 3349739
